data_2020978
loop_
_publ_author_name
'H\"utzler, Wilhelm Maximilian'
'Bolte, Michael'

_publ_section_title
;
 Sulfur as hydrogen-bond acceptor in cocrystals of 2-thio-modified thymine
;
_journal_issue 1
_journal_name_full 'Acta Crystallographica Section C'
_journal_page_first 21
_journal_page_last 30
_journal_paper_doi 10.1107/S2053229617017181
_journal_volume 74
_journal_year 2018
_chemical_formula_iupac '3C5 H6 N2 O S, 2C3 H6 N6'
_chemical_formula_moiety '3(C5 H6 N2 O S), 2(C3 H6 N6)'
_chemical_formula_sum 'C21 H30 N18 O3 S3'
_chemical_formula_weight 678.81
_chemical_name_systematic
;
5-Methyl-2-thiouracil--melamine (3/2)
;
_space_group_crystal_system trigonal
_space_group_IT_number 148
_space_group_name_Hall '-R 3'
_space_group_name_H-M_alt 'R -3'
_symmetry_space_group_name_Hall '-R 3'
_symmetry_space_group_name_H-M 'R -3 :H'
_atom_sites_solution_hydrogens mixed
_audit_creation_method SHELXL-2014/7
_cell_angle_alpha 90
_cell_angle_beta 90
_cell_angle_gamma 120
_cell_formula_units_Z 6
_cell_length_a 17.6827(7)
_cell_length_b 17.6827(7)
_cell_length_c 16.4925(9)
_cell_measurement_reflns_used 19335
_cell_measurement_temperature 173(2)
_cell_measurement_theta_max 26.87
_cell_measurement_theta_min 1.82
_cell_volume 4466.0(3)
_computing_cell_refinement
;
X-AREA (Stoe & Cie, 2001)
;
_computing_data_collection
;
X-AREA (Stoe & Cie, 2001)
;
_computing_data_reduction
;
X-AREA (Stoe & Cie, 2001)
;
_computing_molecular_graphics
;
Mercury (Version 3.9, Macrae <i>et al.</i>,  2008) and XP in
SHELXTL-Plus (Sheldrick,
2008)
;
_computing_publication_material
;
publCIF (Westrip, 2010)
;
_computing_structure_refinement
;
SHELXL2014 (Sheldrick, 2015)
;
_computing_structure_solution
;
SHELXS97 (Sheldrick, 2008)
;
_diffrn_ambient_temperature 173(2)
_diffrn_measured_fraction_theta_full 0.992
_diffrn_measured_fraction_theta_max 0.992
_diffrn_measurement_device_type 'STOE IPDS II two-circle diffractometer'
_diffrn_measurement_method \w
_diffrn_radiation_type MoK\a
_diffrn_radiation_wavelength 0.71073
_diffrn_reflns_av_R_equivalents 0.0559
_diffrn_reflns_limit_h_max 22
_diffrn_reflns_limit_h_min -22
_diffrn_reflns_limit_k_max 22
_diffrn_reflns_limit_k_min -21
_diffrn_reflns_limit_l_max 20
_diffrn_reflns_limit_l_min -20
_diffrn_reflns_number 12864
_diffrn_reflns_theta_full 25.000
_diffrn_reflns_theta_max 26.317
_diffrn_reflns_theta_min 1.815
_exptl_absorpt_coefficient_mu 0.310
_exptl_absorpt_correction_T_max 1.000
_exptl_absorpt_correction_T_min 0.828
_exptl_absorpt_correction_type multi-scan
_exptl_absorpt_process_details
;
(X-AREA; Stoe & Cie, 2001)
;
_exptl_crystal_colour colourless
_exptl_crystal_density_diffrn 1.514
_exptl_crystal_description block
_exptl_crystal_F_000 2124
_exptl_crystal_size_max 0.480
_exptl_crystal_size_mid 0.340
_exptl_crystal_size_min 0.290
_refine_diff_density_max 0.245
_refine_diff_density_min -0.218
_refine_ls_extinction_coef 0.0069(8)
_refine_ls_extinction_expression Fc^*^=kFc[1+0.001xFc^2^\l^3^/sin(2\q)]^-1/4^
_refine_ls_extinction_method
;
SHELXL2014 (Sheldrick, 2015)
;
_refine_ls_goodness_of_fit_ref 1.124
_refine_ls_hydrogen_treatment mixed
_refine_ls_matrix_type full
_refine_ls_number_parameters 166
_refine_ls_number_reflns 2026
_refine_ls_number_restraints 6
_refine_ls_restrained_S_all 1.124
_refine_ls_R_factor_all 0.0367
_refine_ls_R_factor_gt 0.0359
_refine_ls_shift/su_max 0.001
_refine_ls_shift/su_mean 0.000
_refine_ls_structure_factor_coef Fsqd
_refine_ls_weighting_details 'w=1/[\s^2^(Fo^2^)+(0.0518P)^2^+3.6735P] where P=(Fo^2^+2Fc^2^)/3'
_refine_ls_weighting_scheme calc
_refine_ls_wR_factor_gt 0.0935
_refine_ls_wR_factor_ref 0.0943
_reflns_number_gt 1960
_reflns_number_total 2026
_reflns_threshold_expression 'I > 2\s(I)'
_cod_data_source_file eg3230sup1.cif
_cod_data_source_block VI
_cod_original_cell_volume 4466.0(4)
_cod_database_code 2020978
_shelx_space_group_comment
;
The symmetry employed for this shelxl refinement is uniquely defined
by the following loop, which should always be used as a source of
symmetry information in preference to the above space-group names.
They are only intended as comments.
;
_shelx_estimated_absorpt_t_min 0.866
_shelx_estimated_absorpt_t_max 0.916

loop_
_space_group_symop_operation_xyz
'x, y, z'
'-y, x-y, z'
'-x+y, -x, z'
'x+2/3, y+1/3, z+1/3'
'-y+2/3, x-y+1/3, z+1/3'
'-x+y+2/3, -x+1/3, z+1/3'
'x+1/3, y+2/3, z+2/3'
'-y+1/3, x-y+2/3, z+2/3'
'-x+y+1/3, -x+2/3, z+2/3'
'-x, -y, -z'
'y, -x+y, -z'
'x-y, x, -z'
'-x+2/3, -y+1/3, -z+1/3'
'y+2/3, -x+y+1/3, -z+1/3'
'x-y+2/3, x+1/3, -z+1/3'
'-x+1/3, -y+2/3, -z+2/3'
'y+1/3, -x+y+2/3, -z+2/3'
'x-y+1/3, x+2/3, -z+2/3'

loop_
_atom_site_type_symbol
_atom_site_label
_atom_site_fract_x
_atom_site_fract_y
_atom_site_fract_z
_atom_site_U_iso_or_equiv
_atom_site_adp_type
_atom_site_calc_flag
_atom_site_occupancy
_atom_site_disorder_assembly
_atom_site_disorder_group
N N1A 0.37482(8) 0.44714(8) 0.05842(8) 0.0298(3) Uani d 1 . .
H H1A 0.3727(12) 0.4957(10) 0.0599(11) 0.036 Uiso d 1 . .
C C2A 0.44133(9) 0.44463(9) 0.09504(8) 0.0281(3) Uani d 1 . .
S S21A 0.52440(2) 0.53347(2) 0.13923(2) 0.03323(17) Uani d 1 . .
N N3A 0.43706(8) 0.36587(8) 0.09583(7) 0.0301(3) Uani d 1 . .
H H3A 0.4820(11) 0.3643(12) 0.1173(11) 0.036 Uiso d 1 . .
O O41A 0.36336(8) 0.21806(7) 0.08003(8) 0.0354(4) Uani d 0.886(4) A 1
C C4A 0.36721(9) 0.28828(9) 0.06634(9) 0.0307(3) Uani d 1 . .
H H4A 0.3634 0.2334 0.0751 0.037 Uiso calc 0.114(4) A 2
C C5A 0.30145(9) 0.29595(9) 0.02209(9) 0.0317(3) Uani d 1 . .
C C51A 0.22838(11) 0.21703(10) -0.01759(11) 0.0399(4) Uani d 1 . .
H H51A 0.1920 0.1750 0.0241 0.060 Uiso calc 0.886(4) A 1
H H52A 0.2525 0.1900 -0.0533 0.060 Uiso calc 0.886(4) A 1
H H53A 0.1928 0.2344 -0.0496 0.060 Uiso calc 0.886(4) A 1
H H54A 0.2366 0.1667 -0.0092 0.060 Uiso calc 0.114(4) A 2
H H55A 0.1726 0.2049 0.0063 0.060 Uiso calc 0.114(4) A 2
H H56A 0.2281 0.2278 -0.0758 0.060 Uiso calc 0.114(4) A 2
C C6A 0.30761(9) 0.37550(9) 0.02055(9) 0.0301(3) Uani d 1 . .
H H6A 0.2643 0.3821 -0.0075 0.036 Uiso calc 0.886(4) A 1
O O61A 0.2517(6) 0.3828(6) -0.0055(6) 0.036(3) Uani d 0.114(4) A 2
N N1B 0.59548(7) 0.34630(7) 0.14233(7) 0.0293(3) Uani d 1 . .
C C2B 0.67898(9) 0.41258(8) 0.14251(8) 0.0286(3) Uani d 1 . .
N N21B 0.69157(8) 0.49371(8) 0.14360(9) 0.0383(3) Uani d 1 . .
H H21B 0.7446(11) 0.5374(11) 0.1373(12) 0.046 Uiso d 1 . .
H H22B 0.6434(11) 0.5000(13) 0.1451(12) 0.046 Uiso d 1 . .
N N1C 0.34975(7) 0.59797(7) 0.06677(7) 0.0269(3) Uani d 1 . .
C C2C 0.41382(8) 0.68227(8) 0.06760(8) 0.0261(3) Uani d 1 . .
N N21C 0.49633(8) 0.69786(8) 0.06915(8) 0.0321(3) Uani d 1 . .
H H21C 0.5370(11) 0.7495(10) 0.0849(11) 0.039 Uiso d 1 . .
H H22C 0.5035(12) 0.6525(11) 0.0820(11) 0.039 Uiso d 1 . .

loop_
_atom_site_aniso_label
_atom_site_aniso_U_11
_atom_site_aniso_U_22
_atom_site_aniso_U_33
_atom_site_aniso_U_12
_atom_site_aniso_U_13
_atom_site_aniso_U_23
N1A 0.0264(6) 0.0247(6) 0.0420(7) 0.0156(5) 0.0000(5) -0.0018(5)
C2A 0.0262(6) 0.0262(6) 0.0348(7) 0.0153(5) 0.0040(5) -0.0004(5)
S21A 0.0257(2) 0.0261(2) 0.0506(3) 0.01499(15) -0.00431(13) -0.00618(13)
N3A 0.0292(6) 0.0262(6) 0.0394(6) 0.0171(5) -0.0013(5) -0.0022(5)
O41A 0.0319(6) 0.0246(6) 0.0527(7) 0.0164(5) -0.0033(5) -0.0018(5)
C4A 0.0312(7) 0.0271(7) 0.0367(7) 0.0168(6) 0.0018(5) -0.0023(5)
C5A 0.0285(7) 0.0292(7) 0.0362(7) 0.0135(6) 0.0024(5) -0.0024(5)
C51A 0.0357(8) 0.0319(8) 0.0498(9) 0.0151(6) -0.0052(6) -0.0073(6)
C6A 0.0255(6) 0.0303(7) 0.0363(7) 0.0153(6) -0.0004(5) -0.0012(5)
O61A 0.030(5) 0.033(5) 0.054(6) 0.023(4) -0.014(4) -0.004(4)
N1B 0.0232(5) 0.0227(6) 0.0420(7) 0.0114(4) 0.0009(4) 0.0006(4)
C2B 0.0251(6) 0.0246(6) 0.0367(7) 0.0128(5) 0.0011(5) -0.0007(5)
N21B 0.0237(6) 0.0223(6) 0.0689(9) 0.0114(5) 0.0023(6) -0.0007(5)
N1C 0.0223(5) 0.0221(5) 0.0367(6) 0.0114(4) -0.0006(4) -0.0014(4)
C2C 0.0238(6) 0.0236(6) 0.0306(6) 0.0116(5) 0.0013(5) -0.0004(5)
N21C 0.0214(6) 0.0247(6) 0.0496(7) 0.0111(5) 0.0010(5) -0.0006(5)

loop_
_atom_type_symbol
_atom_type_description
_atom_type_scat_dispersion_real
_atom_type_scat_dispersion_imag
_atom_type_scat_source
C C 0.0033 0.0016 'International Tables Vol C Tables 4.2.6.8 and 6.1.1.4'
H H 0.0000 0.0000 'International Tables Vol C Tables 4.2.6.8 and 6.1.1.4'
N N 0.0061 0.0033 'International Tables Vol C Tables 4.2.6.8 and 6.1.1.4'
O O 0.0106 0.0060 'International Tables Vol C Tables 4.2.6.8 and 6.1.1.4'
S S 0.1246 0.1234 'International Tables Vol C Tables 4.2.6.8 and 6.1.1.4'

loop_
_geom_angle_atom_site_label_1
_geom_angle_atom_site_label_2
_geom_angle_atom_site_label_3
_geom_angle_site_symmetry_1
_geom_angle_site_symmetry_3
_geom_angle
C2A N1A C6A . . 122.70(12)
C2A N1A H1A . . 119.0(12)
C6A N1A H1A . . 118.2(12)
N1A C2A N3A . . 115.99(12)
N1A C2A S21A . . 122.18(10)
N3A C2A S21A . . 121.81(11)
C2A N3A C4A . . 124.98(12)
C2A N3A H3A . . 116.6(12)
C4A N3A H3A . . 118.5(12)
O41A C4A N3A . . 120.23(13)
O41A C4A C5A . . 123.37(13)
N3A C4A C5A . . 116.39(12)
N3A C4A H4A . . 121.8
C5A C4A H4A . . 121.8
C6A C5A C4A . . 117.32(13)
C6A C5A C51A . . 122.88(13)
C4A C5A C51A . . 119.77(13)
C5A C51A H51A . . 109.5
C5A C51A H52A . . 109.5
H51A C51A H52A . . 109.5
C5A C51A H53A . . 109.5
H51A C51A H53A . . 109.5
H52A C51A H53A . . 109.5
C5A C51A H54A . . 109.5
C5A C51A H55A . . 109.5
H54A C51A H55A . . 109.5
C5A C51A H56A . . 109.5
H54A C51A H56A . . 109.5
H55A C51A H56A . . 109.5
O61A C6A C5A . . 120.0(5)
O61A C6A N1A . . 117.6(5)
C5A C6A N1A . . 122.00(13)
C5A C6A H6A . . 119.0
N1A C6A H6A . . 119.0
C2B N1B C2B 2_655 . 113.99(12)
N21B C2B N1B . 3_665 116.96(12)
N21B C2B N1B . . 117.02(12)
N1B C2B N1B 3_665 . 126.01(12)
C2B N21B H21B . . 118.4(13)
C2B N21B H22B . . 117.8(13)
H21B N21B H22B . . 123.4(18)
C2C N1C C2C 3_565 . 114.42(12)
N21C C2C N1C . 2_665 117.48(12)
N21C C2C N1C . . 116.96(12)
N1C C2C N1C 2_665 . 125.56(12)
C2C N21C H21C . . 117.6(12)
C2C N21C H22C . . 116.5(12)
H21C N21C H22C . . 116.9(17)

loop_
_geom_bond_atom_site_label_1
_geom_bond_atom_site_label_2
_geom_bond_site_symmetry_2
_geom_bond_distance
N1A C2A . 1.3425(18)
N1A C6A . 1.3790(18)
N1A H1A . 0.878(14)
C2A N3A . 1.3566(17)
C2A S21A . 1.6879(14)
N3A C4A . 1.3964(18)
N3A H3A . 0.884(14)
O41A C4A . 1.2299(18)
C4A C5A . 1.436(2)
C4A H4A . 0.9500
C5A C6A . 1.356(2)
C5A C51A . 1.497(2)
C51A H51A . 0.9800
C51A H52A . 0.9800
C51A H53A . 0.9800
C51A H54A . 0.9800
C51A H55A . 0.9800
C51A H56A . 0.9800
C6A O61A . 1.144(8)
C6A H6A . 0.9500
N1B C2B 2_655 1.3473(17)
N1B C2B . 1.3503(17)
C2B N21B . 1.3373(17)
C2B N1B 3_665 1.3473(17)
N21B H21B . 0.873(15)
N21B H22B . 0.913(15)
N1C C2C 3_565 1.3455(17)
N1C C2C . 1.3480(17)
C2C N21C . 1.3427(17)
C2C N1C 2_665 1.3455(17)
N21C H21C . 0.873(15)
N21C H22C . 0.898(15)

loop_
_geom_hbond_atom_site_label_D
_geom_hbond_atom_site_label_H
_geom_hbond_atom_site_label_A
_geom_hbond_site_symmetry_A
_geom_hbond_distance_DH
_geom_hbond_distance_HA
_geom_hbond_distance_DA
_geom_hbond_angle_DHA
N1A H1A N1C . 0.878(14) 2.046(15) 2.9173(16) 172.0(17)
N3A H3A N1B . 0.884(14) 2.221(15) 3.0861(16) 166.0(17)
C4A H4A O61A 11 0.95 2.31 3.093(8) 139.7
C6A H6A O41A 12 0.95 2.30 3.2278(18) 166.5
N21B H21B O41A 3_665 0.873(15) 2.085(16) 2.9184(17) 159.4(18)
N21B H22B S21A . 0.913(15) 2.456(15) 3.3640(13) 172.9(17)
N21C H21C S21A 15 0.873(15) 2.715(16) 3.5085(13) 151.8(16)
N21C H21C O61A 2_665 0.873(15) 2.39(2) 2.960(9) 123.6(15)
N21C H22C S21A . 0.898(15) 2.497(15) 3.3875(13) 171.5(16)

loop_
_geom_torsion_atom_site_label_1
_geom_torsion_atom_site_label_2
_geom_torsion_atom_site_label_3
_geom_torsion_atom_site_label_4
_geom_torsion_site_symmetry_1
_geom_torsion_site_symmetry_4
_geom_torsion
C6A N1A C2A N3A . . -2.7(2)
C6A N1A C2A S21A . . 178.52(11)
N1A C2A N3A C4A . . -4.1(2)
S21A C2A N3A C4A . . 174.65(11)
C2A N3A C4A O41A . . -169.51(14)
C2A N3A C4A C5A . . 9.1(2)
O41A C4A C5A C6A . . 171.39(14)
N3A C4A C5A C6A . . -7.16(19)
O41A C4A C5A C51A . . -6.6(2)
N3A C4A C5A C51A . . 174.82(13)
C4A C5A C6A O61A . . -170.8(6)
C51A C5A C6A O61A . . 7.2(7)
C4A C5A C6A N1A . . 1.2(2)
C51A C5A C6A N1A . . 179.11(14)
C2A N1A C6A O61A . . 176.2(6)
C2A N1A C6A C5A . . 4.1(2)
C2B N1B C2B N21B 2_655 . -179.01(9)
C2B N1B C2B N1B 2_655 3_665 0.4(3)
C2C N1C C2C N21C 3_565 . 178.17(8)
C2C N1C C2C N1C 3_565 2_665 -2.0(3)

_cod_database_fobs_code 2020978
